data_4307969
loop_
_publ_author_name
'Rongmin Yu'
'Kuppuswamy Arumugam'
'Ashok Manepalli'
'Yvon Tran'
'Russell Schmehl'
'Heiko Jacobsen'
'James P. Donahue'

_publ_contact_author_email donahue@tulane.edu
_publ_contact_author_fax 504-865-5596
_publ_contact_author_phone 504-862-3562
_publ_section_title
;
Reversible, Electrochemically Controlled Binding of Phosphine to Iron and
Cobalt Bis(dithiolene) Complexes
;
_journal_name_full 'Inorganic Chemistry'
_journal_page_first 5131
_journal_page_last 5133
_journal_paper_doi 10.1021/ic0624569
_journal_volume 46
_journal_year 2007
_chemical_formula_sum 'C52 H48 Fe O4.5 P S4'
_chemical_formula_weight 959.96
_chemical_name_systematic
; 
 ? 
;
_space_group_IT_number 2
_symmetry_cell_setting triclinic
_symmetry_space_group_name_Hall '-P 1'
_symmetry_space_group_name_H-M 'P -1'
_atom_sites_solution_hydrogens geom
_atom_sites_solution_primary direct
_atom_sites_solution_secondary difmap
_audit_creation_method SHELXL-97
_cell_angle_alpha 84.722(6)
_cell_angle_beta 69.274(5)
_cell_angle_gamma 66.092(5)
_cell_formula_units_Z 2
_cell_length_a 12.233(4)
_cell_length_b 14.750(5)
_cell_length_c 14.989(5)
_cell_measurement_reflns_used 5090
_cell_measurement_temperature 213(2)
_cell_measurement_theta_max 27.4615
_cell_measurement_theta_min 2.7445
_cell_volume 2308.3(13)
_computing_cell_refinement 'Bruker SMART (Bruker-AXS, 2000)'
_computing_data_collection 'Bruker SMART (Bruker-AXS, 2000)'
_computing_data_reduction 'Bruker SAINT+ (Bruker-AXS, 2004)'
_computing_molecular_graphics 'Bruker SHELXTL (Bruker-AXS, 2000a)'
_computing_publication_material 'Bruker SHELXTL (Bruker-AXS, 2000a)'
_computing_structure_refinement 'SHELXL-97 (Sheldrick, 1997)'
_computing_structure_solution 'SHELXS-97 (Sheldrick, 1990)'
_diffrn_ambient_temperature 213(2)
_diffrn_measured_fraction_theta_full 0.989
_diffrn_measured_fraction_theta_max 0.965
_diffrn_measurement_device_type 'Bruker-AXS SMART APEX'
_diffrn_measurement_method 'phi and omega scans'
_diffrn_radiation_monochromator graphite
_diffrn_radiation_source 'fine-focus sealed tube'
_diffrn_radiation_type MoK\a
_diffrn_radiation_wavelength 0.71073
_diffrn_reflns_av_R_equivalents 0.0308
_diffrn_reflns_av_sigmaI/netI 0.0333
_diffrn_reflns_limit_h_max 15
_diffrn_reflns_limit_h_min -15
_diffrn_reflns_limit_k_max 18
_diffrn_reflns_limit_k_min -19
_diffrn_reflns_limit_l_max 18
_diffrn_reflns_limit_l_min -19
_diffrn_reflns_number 16373
_diffrn_reflns_theta_full 25.00
_diffrn_reflns_theta_max 27.46
_diffrn_reflns_theta_min 1.98
_exptl_absorpt_coefficient_mu 0.589
_exptl_absorpt_correction_T_max 0.8416
_exptl_absorpt_correction_T_min 0.7712
_exptl_absorpt_correction_type multi-scan
_exptl_absorpt_process_details 'SADABS (Sheldrick, 2002)'
_exptl_crystal_colour black
_exptl_crystal_density_diffrn 1.381
_exptl_crystal_density_meas 0
_exptl_crystal_density_method 'not measured'
_exptl_crystal_description block
_exptl_crystal_F_000 1002
_exptl_crystal_size_max 0.47
_exptl_crystal_size_mid 0.33
_exptl_crystal_size_min 0.30
_refine_diff_density_max 0.693
_refine_diff_density_min -0.306
_refine_diff_density_rms 0.061
_refine_ls_extinction_method none
_refine_ls_goodness_of_fit_ref 1.051
_refine_ls_hydrogen_treatment constr
_refine_ls_matrix_type full
_refine_ls_number_parameters 569
_refine_ls_number_reflns 10202
_refine_ls_number_restraints 0
_refine_ls_restrained_S_all 1.051
_refine_ls_R_factor_all 0.0423
_refine_ls_R_factor_gt 0.0345
_refine_ls_shift/su_max 0.001
_refine_ls_shift/su_mean 0.000
_refine_ls_structure_factor_coef Fsqd
_refine_ls_weighting_details 'calc w=1/[\s^2^(Fo^2^)+(0.0542P)^2^+0.6708P] where P=(Fo^2^+2Fc^2^)/3'
_refine_ls_weighting_scheme calc
_refine_ls_wR_factor_gt 0.0927
_refine_ls_wR_factor_ref 0.0986
_reflns_number_gt 8642
_reflns_number_total 10202
_reflns_threshold_expression >2\s(I)
_cod_data_source_file ic0624569-file006_05.cif
_cod_data_source_block '[Fe(PPh3)(S2C2(C6H4-p-OCH3)2)2].0.5(Et2O)_5a.0.5(Et2O)'
_cod_original_cell_volume 2308.4(13)
_cod_original_formula_sum 'C52 H48 Fe O4.50 P S4'
_cod_database_code 4307969

loop_
_symmetry_equiv_pos_as_xyz
'x, y, z'
'-x, -y, -z'

loop_
_atom_site_label
_atom_site_type_symbol
_atom_site_fract_x
_atom_site_fract_y
_atom_site_fract_z
_atom_site_U_iso_or_equiv
_atom_site_adp_type
_atom_site_occupancy
_atom_site_symmetry_multiplicity
_atom_site_calc_flag
_atom_site_refinement_flags
_atom_site_disorder_assembly
_atom_site_disorder_group
Fe1 Fe 0.22805(2) 0.790352(17) 0.287335(17) 0.02172(7) Uani 1 1 d . . .
S1 S 0.20105(4) 0.80095(3) 0.43585(3) 0.02505(10) Uani 1 1 d . . .
S2 S 0.24306(4) 0.93274(3) 0.27352(3) 0.02464(10) Uani 1 1 d . . .
S3 S 0.16365(4) 0.82227(3) 0.16682(3) 0.02663(10) Uani 1 1 d . . .
S4 S 0.16121(4) 0.67206(3) 0.31675(3) 0.02499(10) Uani 1 1 d . . .
P1 P 0.43466(4) 0.69018(3) 0.24459(3) 0.02337(10) Uani 1 1 d . . .
O1 O 0.24237(17) 0.92870(12) 0.82129(10) 0.0453(4) Uani 1 1 d . . .
O2 O 0.25795(13) 1.33715(9) 0.41486(10) 0.0328(3) Uani 1 1 d . . .
O3 O -0.07801(16) 0.73860(12) -0.13557(11) 0.0472(4) Uani 1 1 d . . .
O4 O -0.15953(15) 0.41455(11) 0.30392(11) 0.0403(3) Uani 1 1 d . . .
C1 C 0.21968(16) 0.90480(13) 0.45610(12) 0.0240(3) Uani 1 1 d . . .
C2 C 0.23782(16) 0.96633(12) 0.38161(12) 0.0239(3) Uani 1 1 d . . .
C3 C 0.10194(16) 0.73787(12) 0.16249(12) 0.0237(3) Uani 1 1 d . . .
C4 C 0.09920(16) 0.66927(12) 0.23141(12) 0.0231(3) Uani 1 1 d . . .
C5 C 0.21899(17) 0.91861(12) 0.55281(12) 0.0243(3) Uani 1 1 d . . .
C6 C 0.32021(17) 0.93105(13) 0.56556(13) 0.0265(4) Uani 1 1 d . . .
H6 H 0.3861 0.9377 0.5115 0.032 Uiso 1 1 calc R . .
C7 C 0.32520(19) 0.93372(14) 0.65535(13) 0.0300(4) Uani 1 1 d . . .
H7 H 0.3951 0.9411 0.6630 0.036 Uiso 1 1 calc R . .
C8 C 0.2281(2) 0.92559(14) 0.73525(13) 0.0323(4) Uani 1 1 d . . .
C9 C 0.1260(2) 0.91618(16) 0.72441(14) 0.0376(5) Uani 1 1 d . . .
H9 H 0.0585 0.9124 0.7788 0.045 Uiso 1 1 calc R . .
C10 C 0.12267(19) 0.91226(14) 0.63334(14) 0.0323(4) Uani 1 1 d . . .
H10 H 0.0525 0.9050 0.6261 0.039 Uiso 1 1 calc R . .
C11 C 0.1549(3) 0.90559(19) 0.90259(15) 0.0542(7) Uani 1 1 d . . .
H11A H 0.0681 0.9548 0.9127 0.081 Uiso 1 1 calc R . .
H11B H 0.1768 0.9069 0.9592 0.081 Uiso 1 1 calc R . .
H11C H 0.1600 0.8393 0.8916 0.081 Uiso 1 1 calc R . .
C12 C 0.24358(16) 1.06331(12) 0.39240(12) 0.0237(3) Uani 1 1 d . . .
C13 C 0.33480(17) 1.09169(13) 0.32458(13) 0.0260(4) Uani 1 1 d . . .
H13 H 0.3957 1.0476 0.2710 0.031 Uiso 1 1 calc R . .
C14 C 0.33778(17) 1.18301(13) 0.33421(13) 0.0275(4) Uani 1 1 d . . .
H14 H 0.4007 1.2012 0.2877 0.033 Uiso 1 1 calc R . .
C15 C 0.24810(17) 1.24818(12) 0.41241(13) 0.0257(4) Uani 1 1 d . . .
C16 C 0.15706(18) 1.22164(14) 0.48010(14) 0.0299(4) Uani 1 1 d . . .
H16 H 0.0959 1.2660 0.5334 0.036 Uiso 1 1 calc R . .
C17 C 0.15538(17) 1.12964(13) 0.46992(14) 0.0295(4) Uani 1 1 d . . .
H17 H 0.0927 1.1116 0.5168 0.035 Uiso 1 1 calc R . .
C18 C 0.1641(2) 1.40724(14) 0.49178(15) 0.0367(4) Uani 1 1 d . . .
H18A H 0.0788 1.4169 0.4946 0.055 Uiso 1 1 calc R . .
H18B H 0.1733 1.4708 0.4815 0.055 Uiso 1 1 calc R . .
H18C H 0.1757 1.3822 0.5521 0.055 Uiso 1 1 calc R . .
C19 C 0.05559(17) 0.74219(13) 0.08242(12) 0.0248(3) Uani 1 1 d . . .
C20 C -0.04804(18) 0.82432(14) 0.07390(14) 0.0293(4) Uani 1 1 d . . .
H20 H -0.0869 0.8801 0.1181 0.035 Uiso 1 1 calc R . .
C21 C -0.09584(19) 0.82634(14) 0.00190(14) 0.0330(4) Uani 1 1 d . . .
H21 H -0.1671 0.8828 -0.0027 0.040 Uiso 1 1 calc R . .
C22 C -0.03876(19) 0.74551(15) -0.06282(14) 0.0325(4) Uani 1 1 d . . .
C23 C 0.0667(2) 0.66283(15) -0.05621(14) 0.0352(4) Uani 1 1 d . . .
H23 H 0.1066 0.6077 -0.1013 0.042 Uiso 1 1 calc R . .
C24 C 0.11247(19) 0.66150(14) 0.01572(14) 0.0307(4) Uani 1 1 d . . .
H24 H 0.1838 0.6049 0.0202 0.037 Uiso 1 1 calc R . .
C25 C -0.1862(3) 0.8203(2) -0.1445(2) 0.0644(8) Uani 1 1 d . . .
H25A H -0.2583 0.8338 -0.0842 0.097 Uiso 1 1 calc R . .
H25B H -0.2086 0.8042 -0.1959 0.097 Uiso 1 1 calc R . .
H25C H -0.1663 0.8791 -0.1595 0.097 Uiso 1 1 calc R . .
C26 C 0.03908(16) 0.59767(12) 0.24318(12) 0.0229(3) Uani 1 1 d . . .
C27 C 0.08681(17) 0.50616(13) 0.28196(12) 0.0250(3) Uani 1 1 d . . .
H27 H 0.1631 0.4878 0.2954 0.030 Uiso 1 1 calc R . .
C28 C 0.02565(18) 0.44124(13) 0.30145(13) 0.0279(4) Uani 1 1 d . . .
H28 H 0.0605 0.3790 0.3269 0.034 Uiso 1 1 calc R . .
C29 C -0.08672(18) 0.46837(14) 0.28330(13) 0.0283(4) Uani 1 1 d . . .
C30 C -0.13433(18) 0.55814(14) 0.24268(14) 0.0300(4) Uani 1 1 d . . .
H30 H -0.2098 0.5756 0.2283 0.036 Uiso 1 1 calc R . .
C31 C -0.07289(17) 0.62168(13) 0.22328(13) 0.0271(4) Uani 1 1 d . . .
H31 H -0.1069 0.6828 0.1960 0.033 Uiso 1 1 calc R . .
C32 C -0.1258(2) 0.32985(18) 0.35820(17) 0.0475(6) Uani 1 1 d . . .
H32A H -0.0419 0.2803 0.3210 0.071 Uiso 1 1 calc R . .
H32B H -0.1895 0.3013 0.3733 0.071 Uiso 1 1 calc R . .
H32C H -0.1227 0.3497 0.4176 0.071 Uiso 1 1 calc R . .
C33 C 0.51796(18) 0.66135(13) 0.11615(13) 0.0299(4) Uani 1 1 d . . .
C34 C 0.6432(2) 0.65171(15) 0.06886(15) 0.0382(5) Uani 1 1 d . . .
H34 H 0.6885 0.6638 0.1032 0.046 Uiso 1 1 calc R . .
C35 C 0.7020(2) 0.62450(17) -0.02819(17) 0.0509(6) Uani 1 1 d . . .
H35 H 0.7871 0.6185 -0.0603 0.061 Uiso 1 1 calc R . .
C36 C 0.6369(3) 0.6063(2) -0.07748(18) 0.0608(7) Uani 1 1 d . . .
H36 H 0.6769 0.5886 -0.1441 0.073 Uiso 1 1 calc R . .
C37 C 0.5140(3) 0.6134(2) -0.03145(17) 0.0550(6) Uani 1 1 d . . .
H37 H 0.4699 0.6001 -0.0661 0.066 Uiso 1 1 calc R . .
C38 C 0.4549(2) 0.64009(16) 0.06555(15) 0.0405(5) Uani 1 1 d . . .
H38 H 0.3707 0.6438 0.0975 0.049 Uiso 1 1 calc R . .
C39 C 0.52258(16) 0.74366(13) 0.28398(13) 0.0262(4) Uani 1 1 d . . .
C40 C 0.54253(18) 0.71922(14) 0.37015(14) 0.0308(4) Uani 1 1 d . . .
H40 H 0.5147 0.6716 0.4069 0.037 Uiso 1 1 calc R . .
C41 C 0.60262(19) 0.76354(15) 0.40316(16) 0.0362(4) Uani 1 1 d . . .
H41 H 0.6150 0.7467 0.4626 0.043 Uiso 1 1 calc R . .
C42 C 0.64460(19) 0.83216(15) 0.34987(17) 0.0381(5) Uani 1 1 d . . .
H42 H 0.6876 0.8613 0.3718 0.046 Uiso 1 1 calc R . .
C43 C 0.62391(19) 0.85817(15) 0.26475(16) 0.0371(5) Uani 1 1 d . . .
H43 H 0.6524 0.9056 0.2283 0.045 Uiso 1 1 calc R . .
C44 C 0.56160(18) 0.81536(14) 0.23193(15) 0.0322(4) Uani 1 1 d . . .
H44 H 0.5456 0.8349 0.1741 0.039 Uiso 1 1 calc R . .
C45 C 0.47672(18) 0.56484(13) 0.29054(14) 0.0285(4) Uani 1 1 d . . .
C46 C 0.4139(2) 0.55082(15) 0.38504(15) 0.0338(4) Uani 1 1 d . . .
H46 H 0.3484 0.6063 0.4261 0.041 Uiso 1 1 calc R . .
C47 C 0.4464(2) 0.45644(16) 0.41975(17) 0.0425(5) Uani 1 1 d . . .
H47 H 0.4035 0.4480 0.4845 0.051 Uiso 1 1 calc R . .
C48 C 0.5402(2) 0.37516(16) 0.3611(2) 0.0487(6) Uani 1 1 d . . .
H48 H 0.5616 0.3107 0.3849 0.058 Uiso 1 1 calc R . .
C49 C 0.6028(2) 0.38774(16) 0.2675(2) 0.0507(6) Uani 1 1 d . . .
H49 H 0.6672 0.3316 0.2268 0.061 Uiso 1 1 calc R . .
C50 C 0.5725(2) 0.48208(14) 0.23208(16) 0.0379(5) Uani 1 1 d . . .
H50 H 0.6174 0.4900 0.1677 0.045 Uiso 1 1 calc R . .
O1S O -0.5077(5) 0.9975(4) -0.0240(3) 0.0643(12) Uiso 0.50 1 d P . .
C1S C -0.5509(8) 0.9200(6) 0.0074(6) 0.066(2) Uiso 0.40 1 d P . .
C2S C -0.593(2) 0.9512(18) -0.0576(17) 0.072(5) Uiso 0.15 1 d P . .
C3S C -0.5328(7) 0.9828(5) -0.0498(5) 0.0619(16) Uiso 0.45 1 d P . .
C4S C -0.5568(8) 0.8780(6) -0.0756(6) 0.085(2) Uiso 0.50 1 d P . .
C5S C -0.5678(8) 0.8982(7) -0.0191(7) 0.082(2) Uiso 0.50 1 d P . .

loop_
_atom_site_aniso_label
_atom_site_aniso_U_11
_atom_site_aniso_U_22
_atom_site_aniso_U_33
_atom_site_aniso_U_23
_atom_site_aniso_U_13
_atom_site_aniso_U_12
Fe1 0.02427(13) 0.02415(13) 0.02070(13) 0.00262(9) -0.00976(10) -0.01212(10)
S1 0.0308(2) 0.0280(2) 0.0214(2) 0.00313(16) -0.00940(17) -0.01674(18)
S2 0.0307(2) 0.0240(2) 0.0232(2) 0.00402(16) -0.01232(17) -0.01285(17)
S3 0.0354(2) 0.0277(2) 0.0255(2) 0.00701(17) -0.01632(19) -0.01737(19)
S4 0.0305(2) 0.0312(2) 0.0223(2) 0.00694(17) -0.01357(18) -0.01835(18)
P1 0.0255(2) 0.0239(2) 0.0238(2) 0.00378(17) -0.00988(18) -0.01215(18)
O1 0.0713(11) 0.0575(10) 0.0216(7) 0.0050(6) -0.0168(7) -0.0399(9)
O2 0.0380(7) 0.0249(6) 0.0365(7) -0.0023(5) -0.0115(6) -0.0138(6)
O3 0.0536(10) 0.0559(10) 0.0434(9) 0.0021(7) -0.0354(8) -0.0169(8)
O4 0.0498(9) 0.0457(8) 0.0458(9) 0.0164(7) -0.0244(7) -0.0349(7)
C1 0.0222(8) 0.0272(9) 0.0237(8) -0.0002(7) -0.0076(7) -0.0109(7)
C2 0.0219(8) 0.0244(8) 0.0249(9) -0.0005(7) -0.0080(7) -0.0085(7)
C3 0.0246(8) 0.0248(8) 0.0234(8) -0.0001(7) -0.0099(7) -0.0100(7)
C4 0.0212(8) 0.0266(8) 0.0230(8) 0.0002(7) -0.0088(7) -0.0098(7)
C5 0.0291(9) 0.0226(8) 0.0222(8) 0.0006(6) -0.0086(7) -0.0115(7)
C6 0.0285(9) 0.0287(9) 0.0236(9) 0.0011(7) -0.0072(7) -0.0141(7)
C7 0.0360(10) 0.0318(10) 0.0278(9) 0.0019(7) -0.0131(8) -0.0174(8)
C8 0.0488(12) 0.0288(9) 0.0224(9) 0.0000(7) -0.0113(8) -0.0192(9)
C9 0.0442(12) 0.0447(12) 0.0246(9) -0.0021(8) -0.0010(8) -0.0270(10)
C10 0.0326(10) 0.0384(10) 0.0280(9) -0.0026(8) -0.0052(8) -0.0197(9)
C11 0.0876(19) 0.0619(15) 0.0226(10) 0.0058(10) -0.0119(11) -0.0461(15)
C12 0.0252(9) 0.0227(8) 0.0252(9) 0.0025(7) -0.0116(7) -0.0092(7)
C13 0.0264(9) 0.0265(9) 0.0231(9) -0.0005(7) -0.0071(7) -0.0096(7)
C14 0.0274(9) 0.0297(9) 0.0265(9) 0.0038(7) -0.0083(7) -0.0139(7)
C15 0.0292(9) 0.0207(8) 0.0300(9) 0.0014(7) -0.0159(8) -0.0077(7)
C16 0.0288(9) 0.0276(9) 0.0278(9) -0.0027(7) -0.0075(8) -0.0070(7)
C17 0.0266(9) 0.0280(9) 0.0304(10) 0.0002(7) -0.0060(8) -0.0106(7)
C18 0.0431(12) 0.0244(9) 0.0414(12) -0.0053(8) -0.0175(9) -0.0082(8)
C19 0.0300(9) 0.0271(9) 0.0233(8) 0.0061(7) -0.0129(7) -0.0149(7)
C20 0.0335(10) 0.0263(9) 0.0302(10) 0.0034(7) -0.0145(8) -0.0114(8)
C21 0.0327(10) 0.0327(10) 0.0378(11) 0.0080(8) -0.0200(9) -0.0117(8)
C22 0.0381(11) 0.0407(11) 0.0303(10) 0.0080(8) -0.0206(8) -0.0209(9)
C23 0.0432(11) 0.0346(10) 0.0307(10) -0.0031(8) -0.0188(9) -0.0123(9)
C24 0.0326(10) 0.0302(9) 0.0301(10) 0.0016(7) -0.0161(8) -0.0086(8)
C25 0.0696(18) 0.0697(17) 0.0687(18) 0.0072(14) -0.0567(16) -0.0150(14)
C26 0.0250(8) 0.0262(8) 0.0201(8) 0.0010(6) -0.0084(7) -0.0124(7)
C27 0.0264(9) 0.0284(9) 0.0228(8) 0.0017(7) -0.0108(7) -0.0117(7)
C28 0.0355(10) 0.0266(9) 0.0253(9) 0.0046(7) -0.0127(8) -0.0149(8)
C29 0.0341(10) 0.0334(10) 0.0241(9) 0.0025(7) -0.0094(7) -0.0208(8)
C30 0.0289(9) 0.0370(10) 0.0307(10) 0.0044(8) -0.0148(8) -0.0160(8)
C31 0.0280(9) 0.0277(9) 0.0282(9) 0.0051(7) -0.0134(7) -0.0111(7)
C32 0.0647(15) 0.0509(13) 0.0473(13) 0.0228(11) -0.0251(12) -0.0420(12)
C33 0.0317(10) 0.0270(9) 0.0256(9) 0.0015(7) -0.0058(7) -0.0099(8)
C34 0.0331(11) 0.0337(10) 0.0397(11) 0.0027(9) -0.0060(9) -0.0113(8)
C35 0.0417(13) 0.0456(13) 0.0429(13) -0.0018(10) 0.0053(10) -0.0120(10)
C36 0.0663(17) 0.0616(16) 0.0305(12) -0.0114(11) -0.0016(12) -0.0126(14)
C37 0.0578(15) 0.0613(16) 0.0364(13) -0.0171(11) -0.0142(11) -0.0123(12)
C38 0.0395(12) 0.0447(12) 0.0330(11) -0.0077(9) -0.0102(9) -0.0127(10)
C39 0.0223(8) 0.0261(9) 0.0315(9) 0.0001(7) -0.0103(7) -0.0098(7)
C40 0.0309(10) 0.0290(9) 0.0347(10) 0.0035(8) -0.0144(8) -0.0118(8)
C41 0.0342(10) 0.0356(10) 0.0414(11) -0.0027(9) -0.0197(9) -0.0099(8)
C42 0.0290(10) 0.0344(10) 0.0558(13) -0.0069(9) -0.0183(10) -0.0123(8)
C43 0.0300(10) 0.0300(10) 0.0532(13) 0.0018(9) -0.0113(9) -0.0164(8)
C44 0.0300(10) 0.0310(10) 0.0375(11) 0.0053(8) -0.0124(8) -0.0140(8)
C45 0.0302(9) 0.0253(9) 0.0373(10) 0.0064(7) -0.0178(8) -0.0138(7)
C46 0.0360(10) 0.0319(10) 0.0384(11) 0.0106(8) -0.0180(9) -0.0159(8)
C47 0.0480(13) 0.0413(12) 0.0504(13) 0.0210(10) -0.0260(11) -0.0257(10)
C48 0.0546(14) 0.0304(11) 0.0733(17) 0.0201(11) -0.0336(13) -0.0225(10)
C49 0.0547(14) 0.0268(11) 0.0697(17) 0.0040(10) -0.0260(13) -0.0122(10)
C50 0.0403(11) 0.0297(10) 0.0437(12) 0.0029(9) -0.0155(9) -0.0134(9)

loop_
_atom_type_symbol
_atom_type_description
_atom_type_scat_dispersion_real
_atom_type_scat_dispersion_imag
_atom_type_scat_source
C C 0.0033 0.0016 'International Tables Vol C Tables 4.2.6.8 and 6.1.1.4'
H H 0.0000 0.0000 'International Tables Vol C Tables 4.2.6.8 and 6.1.1.4'
O O 0.0106 0.0060 'International Tables Vol C Tables 4.2.6.8 and 6.1.1.4'
P P 0.1023 0.0942 'International Tables Vol C Tables 4.2.6.8 and 6.1.1.4'
S S 0.1246 0.1234 'International Tables Vol C Tables 4.2.6.8 and 6.1.1.4'
Fe Fe 0.3463 0.8444 'International Tables Vol C Tables 4.2.6.8 and 6.1.1.4'

loop_
_geom_angle_atom_site_label_1
_geom_angle_atom_site_label_2
_geom_angle_atom_site_label_3
_geom_angle
_geom_angle_site_symmetry_1
_geom_angle_site_symmetry_3
_geom_angle_publ_flag
S1 Fe1 S3 153.56(2) . . ?
S1 Fe1 S4 88.589(19) . . ?
S3 Fe1 S4 88.33(2) . . ?
S1 Fe1 S2 88.358(19) . . ?
S3 Fe1 S2 87.972(19) . . ?
S4 Fe1 S2 165.19(2) . . ?
S1 Fe1 P1 94.56(2) . . ?
S3 Fe1 P1 111.88(3) . . ?
S4 Fe1 P1 95.31(3) . . ?
S2 Fe1 P1 99.38(3) . . ?
C1 S1 Fe1 107.71(6) . . ?
C2 S2 Fe1 107.10(6) . . ?
C3 S3 Fe1 107.05(6) . . ?
C4 S4 Fe1 107.83(6) . . ?
C33 P1 C39 105.94(9) . . ?
C33 P1 C45 101.46(9) . . ?
C39 P1 C45 104.06(8) . . ?
C33 P1 Fe1 115.03(6) . . ?
C39 P1 Fe1 111.48(6) . . ?
C45 P1 Fe1 117.54(6) . . ?
C8 O1 C11 116.67(17) . . ?
C15 O2 C18 116.66(15) . . ?
C22 O3 C25 117.39(18) . . ?
C29 O4 C32 117.28(16) . . ?
C2 C1 C5 125.94(15) . . ?
C2 C1 S1 118.43(13) . . ?
C5 C1 S1 115.60(12) . . ?
C1 C2 C12 123.58(15) . . ?
C1 C2 S2 118.09(13) . . ?
C12 C2 S2 118.19(13) . . ?
C4 C3 C19 123.45(15) . . ?
C4 C3 S3 119.31(13) . . ?
C19 C3 S3 117.23(12) . . ?
C3 C4 C26 126.13(15) . . ?
C3 C4 S4 117.46(13) . . ?
C26 C4 S4 116.25(12) . . ?
C10 C5 C6 118.07(16) . . ?
C10 C5 C1 120.71(16) . . ?
C6 C5 C1 121.05(16) . . ?
C7 C6 C5 120.69(17) . . ?
C6 C7 C8 120.20(17) . . ?
O1 C8 C9 124.39(18) . . ?
O1 C8 C7 115.63(18) . . ?
C9 C8 C7 119.97(18) . . ?
C8 C9 C10 119.39(18) . . ?
C5 C10 C9 121.64(18) . . ?
C17 C12 C13 118.10(16) . . ?
C17 C12 C2 120.45(16) . . ?
C13 C12 C2 121.44(16) . . ?
C14 C13 C12 121.03(17) . . ?
C13 C14 C15 119.71(17) . . ?
O2 C15 C16 124.54(16) . . ?
O2 C15 C14 115.29(16) . . ?
C16 C15 C14 120.16(16) . . ?
C15 C16 C17 119.61(17) . . ?
C16 C17 C12 121.38(17) . . ?
C20 C19 C24 118.37(16) . . ?
C20 C19 C3 121.15(16) . . ?
C24 C19 C3 120.43(16) . . ?
C19 C20 C21 121.24(18) . . ?
C22 C21 C20 119.42(18) . . ?
O3 C22 C21 124.64(18) . . ?
O3 C22 C23 115.21(18) . . ?
C21 C22 C23 120.15(17) . . ?
C24 C23 C22 119.84(18) . . ?
C23 C24 C19 120.97(18) . . ?
C27 C26 C31 117.48(15) . . ?
C27 C26 C4 120.71(15) . . ?
C31 C26 C4 121.61(15) . . ?
C28 C27 C26 121.84(16) . . ?
C29 C28 C27 119.24(16) . . ?
O4 C29 C28 125.17(17) . . ?
O4 C29 C30 114.99(16) . . ?
C28 C29 C30 119.82(16) . . ?
C31 C30 C29 120.48(17) . . ?
C30 C31 C26 121.09(16) . . ?
C38 C33 C34 119.00(19) . . ?
C38 C33 P1 116.95(15) . . ?
C34 C33 P1 123.82(16) . . ?
C35 C34 C33 120.3(2) . . ?
C36 C35 C34 119.8(2) . . ?
C35 C36 C37 120.7(2) . . ?
C36 C37 C38 119.9(2) . . ?
C37 C38 C33 120.3(2) . . ?
C40 C39 C44 118.89(17) . . ?
C40 C39 P1 120.23(14) . . ?
C44 C39 P1 120.69(14) . . ?
C41 C40 C39 120.67(18) . . ?
C42 C41 C40 120.2(2) . . ?
C43 C42 C41 119.80(18) . . ?
C42 C43 C44 120.39(19) . . ?
C43 C44 C39 120.04(19) . . ?
C50 C45 C46 118.38(17) . . ?
C50 C45 P1 120.94(15) . . ?
C46 C45 P1 120.67(15) . . ?
C47 C46 C45 120.6(2) . . ?
C48 C47 C46 120.5(2) . . ?
C47 C48 C49 119.6(2) . . ?
C48 C49 C50 120.5(2) . . ?
C49 C50 C45 120.4(2) . . ?
C3S O1S O1S 155.6(14) . 2_475 ?
C3S O1S C1S 60.4(9) . . ?
O1S O1S C1S 96.1(8) 2_475 . ?
C3S O1S C3S 166.5(8) . 2_475 ?
O1S O1S C3S 10.9(6) 2_475 2_475 ?
C1S O1S C3S 106.6(5) . 2_475 ?
C3S O1S C2S 16.9(11) . . ?
O1S O1S C2S 138.9(11) 2_475 . ?
C1S O1S C2S 45.7(9) . . ?
C3S O1S C2S 149.8(9) 2_475 . ?
C3S O1S C1S 147.7(10) . 2_475 ?
O1S O1S C1S 55.5(7) 2_475 2_475 ?
C1S O1S C1S 151.5(3) . 2_475 ?
C3S O1S C1S 45.0(4) 2_475 2_475 ?
C2S O1S C1S 160.0(9) . 2_475 ?
C3S O1S C5S 43.6(8) . . ?
O1S O1S C5S 113.2(8) 2_475 . ?
C1S O1S C5S 17.2(4) . . ?
C3S O1S C5S 123.7(4) 2_475 . ?
C2S O1S C5S 30.1(8) . . ?
C1S O1S C5S 168.6(5) 2_475 . ?
C5S C1S C2S 49.3(15) . . ?
C5S C1S C3S 96.0(14) . . ?
C2S C1S C3S 51.0(11) . . ?
C5S C1S O1S 123.6(14) . . ?
C2S C1S O1S 78.4(12) . . ?
C3S C1S O1S 27.9(4) . . ?
C5S C1S C4S 18.0(11) . . ?
C2S C1S C4S 42.5(11) . . ?
C3S C1S C4S 81.7(7) . . ?
O1S C1S C4S 108.0(6) . . ?
C5S C1S O1S 152.0(14) . 2_475 ?
C2S C1S O1S 105.6(13) . 2_475 ?
C3S C1S O1S 56.3(6) . 2_475 ?
O1S C1S O1S 28.5(3) . 2_475 ?
C4S C1S O1S 135.4(7) . 2_475 ?
C5S C2S C4S 52.9(15) . . ?
C5S C2S C3S 94(2) . . ?
C4S C2S C3S 119(2) . . ?
C5S C2S C1S 32.3(10) . . ?
C4S C2S C1S 82.0(18) . . ?
C3S C2S C1S 64.8(14) . . ?
C5S C2S O1S 86.2(18) . . ?
C4S C2S O1S 119.3(19) . . ?
C3S C2S O1S 10.5(7) . . ?
C1S C2S O1S 55.9(11) . . ?
O1S C3S C2S 152.6(18) . . ?
O1S C3S C1S 91.7(11) . . ?
C2S C3S C1S 64.2(14) . . ?
O1S C3S O1S 13.5(8) . 2_475 ?
C2S C3S O1S 139.3(15) . 2_475 ?
C1S C3S O1S 78.7(6) . 2_475 ?
O1S C3S C5S 118.2(11) . . ?
C2S C3S C5S 40.0(13) . . ?
C1S C3S C5S 26.8(5) . . ?
O1S C3S C5S 105.5(6) 2_475 . ?
O1S C3S C4S 142.0(11) . . ?
C2S C3S C4S 29.6(13) . . ?
C1S C3S C4S 55.0(6) . . ?
O1S C3S C4S 131.4(5) 2_475 . ?
C5S C3S C4S 29.0(4) . . ?
C5S C4S C2S 59.7(14) . . ?
C5S C4S C1S 13.7(8) . . ?
C2S C4S C1S 55.5(15) . . ?
C5S C4S C3S 54.6(8) . . ?
C2S C4S C3S 31.3(14) . . ?
C1S C4S C3S 43.3(4) . . ?
C1S C5S C4S 148.3(18) . . ?
C1S C5S C2S 98(2) . . ?
C4S C5S C2S 67.4(16) . . ?
C1S C5S C3S 57.2(11) . . ?
C4S C5S C3S 96.4(10) . . ?
C2S C5S C3S 46.4(15) . . ?
C1S C5S O1S 39.2(11) . . ?
C4S C5S O1S 112.3(9) . . ?
C2S C5S O1S 63.7(16) . . ?
C3S C5S O1S 18.3(4) . . ?

loop_
_geom_bond_atom_site_label_1
_geom_bond_atom_site_label_2
_geom_bond_distance
_geom_bond_site_symmetry_2
_geom_bond_publ_flag
Fe1 S1 2.1426(9) . ?
Fe1 S3 2.1576(8) . ?
Fe1 S4 2.1604(7) . ?
Fe1 S2 2.1664(8) . ?
Fe1 P1 2.2322(8) . ?
S1 C1 1.7052(18) . ?
S2 C2 1.7097(18) . ?
S3 C3 1.7133(17) . ?
S4 C4 1.7133(17) . ?
P1 C33 1.827(2) . ?
P1 C39 1.8305(18) . ?
P1 C45 1.8445(19) . ?
O1 C8 1.368(2) . ?
O1 C11 1.429(3) . ?
O2 C15 1.371(2) . ?
O2 C18 1.427(2) . ?
O3 C22 1.364(2) . ?
O3 C25 1.423(3) . ?
O4 C29 1.361(2) . ?
O4 C32 1.423(2) . ?
C1 C2 1.386(2) . ?
C1 C5 1.479(2) . ?
C2 C12 1.486(2) . ?
C3 C4 1.379(2) . ?
C3 C19 1.485(2) . ?
C4 C26 1.480(2) . ?
C5 C10 1.384(3) . ?
C5 C6 1.400(2) . ?
C6 C7 1.373(3) . ?
C7 C8 1.393(3) . ?
C8 C9 1.376(3) . ?
C9 C10 1.387(3) . ?
C12 C17 1.392(2) . ?
C12 C13 1.397(2) . ?
C13 C14 1.384(3) . ?
C14 C15 1.394(3) . ?
C15 C16 1.380(3) . ?
C16 C17 1.389(3) . ?
C19 C20 1.390(3) . ?
C19 C24 1.398(3) . ?
C20 C21 1.391(3) . ?
C21 C22 1.381(3) . ?
C22 C23 1.398(3) . ?
C23 C24 1.375(3) . ?
C26 C27 1.399(2) . ?
C26 C31 1.402(2) . ?
C27 C28 1.392(2) . ?
C28 C29 1.387(3) . ?
C29 C30 1.393(3) . ?
C30 C31 1.376(2) . ?
C33 C38 1.387(3) . ?
C33 C34 1.394(3) . ?
C34 C35 1.388(3) . ?
C35 C36 1.371(4) . ?
C36 C37 1.377(4) . ?
C37 C38 1.386(3) . ?
C39 C40 1.387(3) . ?
C39 C44 1.396(3) . ?
C40 C41 1.385(3) . ?
C41 C42 1.382(3) . ?
C42 C43 1.378(3) . ?
C43 C44 1.391(3) . ?
C45 C50 1.393(3) . ?
C45 C46 1.394(3) . ?
C46 C47 1.390(3) . ?
C47 C48 1.376(3) . ?
C48 C49 1.376(4) . ?
C49 C50 1.393(3) . ?
O1S C3S 0.666(7) . ?
O1S O1S 0.823(8) 2_475 ?
O1S C1S 1.422(10) . ?
O1S C3S 1.456(10) 2_475 ?
O1S C2S 1.68(2) . ?
O1S C1S 1.716(10) 2_475 ?
O1S C5S 1.873(10) . ?
C1S C5S 0.664(10) . ?
C1S C2S 1.23(3) . ?
C1S C3S 1.237(10) . ?
C1S C4S 1.477(12) . ?
C1S O1S 1.716(10) 2_475 ?
C2S C5S 0.94(2) . ?
C2S C4S 1.01(2) . ?
C2S C3S 1.06(2) . ?
C3S O1S 1.456(10) 2_475 ?
C3S C5S 1.464(11) . ?
C3S C4S 1.784(11) . ?
C4S C5S 0.870(10) . ?
